data_7013585
loop_
_publ_author_name
'Schuetz, Steven A.'
'Day, Victor W.'
'Rheingold, Arnold L.'
'Belot, John A.'

_publ_section_title
;
 Solvent influence on the formation of anhydrous mononuclear or
 multinuclear lanthanide complexes containing tetradentate Schiff-base
 ligands
;
_journal_issue 22
_journal_name_full 'Dalton Transactions'
_journal_page_first 4303
_journal_paper_doi 10.1039/b310340b
_journal_year 2003
_chemical_formula_sum 'C57 H96 La2 N6 O6'
_chemical_formula_weight 1239.22
_chemical_melting_point 166.8(8)
_chemical_name_systematic
;
Tris[bis-5,5'-(1,3-propanediyldiimino)-2,2-dimethyl-4-hexene-3-onato]
lanthanum dimer
;
_space_group_IT_number 14
_symmetry_cell_setting monoclinic
_symmetry_space_group_name_Hall '-P 2ybc'
_symmetry_space_group_name_H-M 'P 1 21/c 1'
_atom_sites_solution_hydrogens geom
_atom_sites_solution_primary direct
_atom_sites_solution_secondary difmap
_audit_creation_method SHELXL-97
_cell_angle_alpha 90.00
_cell_angle_beta 92.124(2)
_cell_angle_gamma 90.00
_cell_formula_units_Z 4
_cell_length_a 15.8880(14)
_cell_length_b 18.9160(17)
_cell_length_c 20.4748(19)
_cell_measurement_temperature 203(2)
_cell_volume 6149.2(10)
_computing_cell_refinement 'Bruker SAINT'
_computing_data_collection 'Bruker SMART'
_computing_data_reduction 'Bruker SHELXTL'
_computing_molecular_graphics 'Bruker SHELXTL'
_computing_publication_material 'Bruker SHELXTL'
_computing_structure_refinement 'Bruker SHELXTL'
_computing_structure_solution 'Bruker SHELXTL'
_diffrn_ambient_temperature 203(2)
_diffrn_measured_fraction_theta_full 0.965
_diffrn_measured_fraction_theta_max 0.965
_diffrn_measurement_device_type 'Bruker SMART APEX CCD Area Detector'
_diffrn_measurement_method 'phi- and omega-scans'
_diffrn_radiation_monochromator graphite
_diffrn_radiation_source 'fine-focus sealed tube'
_diffrn_radiation_type MoK\a
_diffrn_radiation_wavelength 0.71073
_diffrn_reflns_av_R_equivalents 0.0208
_diffrn_reflns_av_sigmaI/netI 0.0157
_diffrn_reflns_limit_h_max 21
_diffrn_reflns_limit_h_min -21
_diffrn_reflns_limit_k_max 25
_diffrn_reflns_limit_k_min -25
_diffrn_reflns_limit_l_max 27
_diffrn_reflns_limit_l_min -26
_diffrn_reflns_number 71093
_diffrn_reflns_theta_full 28.33
_diffrn_reflns_theta_max 28.33
_diffrn_reflns_theta_min 1.92
_diffrn_standards_decay_% 0.00
_exptl_absorpt_coefficient_mu 1.420
_exptl_absorpt_correction_T_max 0.6753
_exptl_absorpt_correction_T_min 0.3963
_exptl_absorpt_correction_type empirical
_exptl_absorpt_process_details SADABS
_exptl_crystal_colour 'Pale yellow'
_exptl_crystal_density_diffrn 1.339
_exptl_crystal_density_method 'not measured'
_exptl_crystal_description Block
_exptl_crystal_F_000 2568
_exptl_crystal_size_max 0.80
_exptl_crystal_size_mid 0.50
_exptl_crystal_size_min 0.30
_refine_diff_density_max 1.209
_refine_diff_density_min -0.836
_refine_diff_density_rms 0.075
_refine_ls_extinction_method none
_refine_ls_goodness_of_fit_ref 1.050
_refine_ls_hydrogen_treatment mixed
_refine_ls_matrix_type full
_refine_ls_number_parameters 664
_refine_ls_number_reflns 14797
_refine_ls_number_restraints 0
_refine_ls_restrained_S_all 1.050
_refine_ls_R_factor_all 0.0353
_refine_ls_R_factor_gt 0.0301
_refine_ls_shift/su_max 0.002
_refine_ls_shift/su_mean 0.000
_refine_ls_structure_factor_coef Fsqd
_refine_ls_weighting_details 'calc w=1/[\s^2^(Fo^2^)+(0.0368P)^2^+4.7885P] where P=(Fo^2^+2Fc^2^)/3'
_refine_ls_weighting_scheme calc
_refine_ls_wR_factor_gt 0.0737
_refine_ls_wR_factor_ref 0.0782
_reflns_number_gt 13100
_reflns_number_total 14797
_reflns_threshold_expression >2sigma(I)
_cod_data_source_file b310340b.txt
_cod_data_source_block belo11
_cod_depositor_comments
;
The following automatic conversions were performed:
'_symmetry_cell_setting' value 'Monoclinic' changed to 'monoclinic'
according to '/home/adriana/struct/CIF-dictionaries/cif_core.dic'
dictionary named 'cif_core.dic' version 2.4.1 from
2010-06-29.

'_exptl_absorpt_correction_type' value 'Empirical' changed to
'empirical' according to
'/home/adriana/struct/CIF-dictionaries/cif_core.dic' dictionary named
'cif_core.dic' version 2.4.1 from 2010-06-29.

Automatic conversion script
Id: cif_fix_enum 1555 2011-01-17 13:19:09Z saulius 

The following automatic conversions were performed:

'_chemical_melting_point' value '166-167.5' was changed to '166.8(8)'
- the average value was taken and precision was estimated.

Automatic conversion script
Id: cif_fix_values 1569 2011-02-09 13:29:24Z adriana 
;
_cod_original_sg_symbol_H-M P2(1)/c
_cod_database_code 7013585

loop_
_symmetry_equiv_pos_as_xyz
'x, y, z'
'-x, y+1/2, -z+1/2'
'-x, -y, -z'
'x, -y-1/2, z-1/2'

loop_
_atom_site_label
_atom_site_type_symbol
_atom_site_fract_x
_atom_site_fract_y
_atom_site_fract_z
_atom_site_U_iso_or_equiv
_atom_site_adp_type
_atom_site_occupancy
_atom_site_symmetry_multiplicity
_atom_site_calc_flag
_atom_site_refinement_flags
_atom_site_disorder_assembly
_atom_site_disorder_group
La1 La 0.140839(8) 0.158901(7) 0.235127(7) 0.04181(5) Uani 1 1 d . . .
La2 La 0.351438(7) 0.046256(6) 0.252569(6) 0.03399(4) Uani 1 1 d . . .
O1 O 0.01268(13) 0.16090(10) 0.28943(10) 0.0585(5) Uani 1 1 d . . .
O2 O 0.05335(10) 0.13066(9) 0.14573(9) 0.0467(4) Uani 1 1 d . . .
O21 O 0.47387(11) 0.04380(9) 0.19237(9) 0.0452(4) Uani 1 1 d . . .
O22 O 0.23551(10) 0.09678(8) 0.32274(8) 0.0394(3) Uani 1 1 d . . .
O41 O 0.33090(10) -0.05240(9) 0.31981(9) 0.0443(4) Uani 1 1 d . . .
O42 O 0.28248(10) 0.14402(8) 0.18202(8) 0.0393(3) Uani 1 1 d . . .
N1 N 0.13474(17) 0.26719(13) 0.30796(15) 0.0721(8) Uani 1 1 d . . .
N2 N 0.11850(14) 0.27312(12) 0.16545(14) 0.0581(6) Uani 1 1 d . . .
N21 N 0.34853(12) -0.06021(10) 0.16477(10) 0.0403(4) Uani 1 1 d . . .
N22 N 0.17894(13) 0.01695(10) 0.21279(10) 0.0413(4) Uani 1 1 d . . .
N41 N 0.47252(13) 0.03785(11) 0.34606(11) 0.0459(5) Uani 1 1 d . . .
N42 N 0.39562(13) 0.17926(11) 0.29025(10) 0.0436(4) Uani 1 1 d . . .
C1 C -0.1155(2) 0.1679(2) 0.34530(18) 0.0838(12) Uani 1 1 d . . .
C2 C -0.0278(2) 0.19622(19) 0.33221(15) 0.0669(9) Uani 1 1 d . . .
C3 C 0.0042(3) 0.2575(2) 0.36120(17) 0.0833(12) Uani 1 1 d . . .
H3 H -0.0287 0.2786 0.3931 0.100 Uiso 1 1 calc R . .
C4 C 0.0819(3) 0.29186(19) 0.34773(19) 0.0826(12) Uani 1 1 d . . .
C5 C 0.2103(2) 0.31000(18) 0.2922(2) 0.0970(15) Uani 1 1 d . . .
H5A H 0.2560 0.2781 0.2805 0.116 Uiso 1 1 calc R . .
H5B H 0.2293 0.3365 0.3312 0.116 Uiso 1 1 calc R . .
C6 C 0.1929(2) 0.36103(17) 0.2368(2) 0.0942(14) Uani 1 1 d . . .
H6A H 0.1405 0.3864 0.2447 0.113 Uiso 1 1 calc R . .
H6B H 0.2385 0.3960 0.2365 0.113 Uiso 1 1 calc R . .
C7 C 0.1854(2) 0.32653(16) 0.1711(2) 0.0821(12) Uani 1 1 d . . .
H7A H 0.1746 0.3631 0.1380 0.098 Uiso 1 1 calc R . .
H7B H 0.2393 0.3041 0.1619 0.098 Uiso 1 1 calc R . .
C8 C 0.04902(16) 0.28792(14) 0.13322(13) 0.0484(6) Uani 1 1 d . . .
C9 C -0.01478(15) 0.23689(14) 0.11634(13) 0.0474(6) Uani 1 1 d . . .
H9 H -0.0669 0.2554 0.1014 0.057 Uiso 1 1 calc R . .
C10 C -0.00969(14) 0.16501(13) 0.11910(11) 0.0411(5) Uani 1 1 d . . .
C11 C -0.07843(16) 0.11778(15) 0.08782(14) 0.0536(7) Uani 1 1 d . . .
C12 C -0.1500(4) 0.1932(4) 0.4098(3) 0.156(3) Uani 1 1 d . . .
H12A H -0.1126 0.1782 0.4457 0.235 Uiso 1 1 calc R . .
H12B H -0.2055 0.1731 0.4153 0.235 Uiso 1 1 calc R . .
H12C H -0.1539 0.2444 0.4096 0.235 Uiso 1 1 calc R . .
C13 C -0.1155(2) 0.0875(3) 0.3430(2) 0.0971(14) Uani 1 1 d . . .
H13A H -0.0816 0.0692 0.3796 0.146 Uiso 1 1 calc R . .
H13B H -0.0921 0.0718 0.3024 0.146 Uiso 1 1 calc R . .
H13C H -0.1727 0.0702 0.3456 0.146 Uiso 1 1 calc R . .
C14 C -0.1748(3) 0.1954(3) 0.2898(3) 0.1138(17) Uani 1 1 d . . .
H14A H -0.1538 0.1806 0.2480 0.171 Uiso 1 1 calc R . .
H14B H -0.1771 0.2466 0.2915 0.171 Uiso 1 1 calc R . .
H14C H -0.2308 0.1762 0.2948 0.171 Uiso 1 1 calc R . .
C15 C 0.0966(3) 0.3606(2) 0.3862(2) 0.124(2) Uani 1 1 d . . .
H15A H 0.1499 0.3578 0.4107 0.187 Uiso 1 1 calc R . .
H15B H 0.0514 0.3674 0.4161 0.187 Uiso 1 1 calc R . .
H15C H 0.0979 0.4001 0.3560 0.187 Uiso 1 1 calc R . .
C16 C 0.0290(2) 0.36156(16) 0.10713(17) 0.0646(8) Uani 1 1 d . . .
H16A H 0.0579 0.3965 0.1344 0.097 Uiso 1 1 calc R . .
H16B H -0.0313 0.3696 0.1077 0.097 Uiso 1 1 calc R . .
H16C H 0.0475 0.3655 0.0627 0.097 Uiso 1 1 calc R . .
C17 C -0.15681(18) 0.15675(18) 0.06321(17) 0.0670(8) Uani 1 1 d . . .
H17A H -0.1960 0.1234 0.0428 0.100 Uiso 1 1 calc R . .
H17B H -0.1414 0.1921 0.0315 0.100 Uiso 1 1 calc R . .
H17C H -0.1831 0.1797 0.0996 0.100 Uiso 1 1 calc R . .
C18 C -0.1044(3) 0.0638(2) 0.1378(3) 0.119(2) Uani 1 1 d . . .
H18A H -0.1408 0.0288 0.1167 0.179 Uiso 1 1 calc R . .
H18B H -0.1345 0.0873 0.1720 0.179 Uiso 1 1 calc R . .
H18C H -0.0547 0.0408 0.1567 0.179 Uiso 1 1 calc R . .
C19 C -0.0405(3) 0.0793(4) 0.0313(3) 0.165(3) Uani 1 1 d . . .
H19A H -0.0828 0.0489 0.0105 0.247 Uiso 1 1 calc R . .
H19B H 0.0067 0.0509 0.0474 0.247 Uiso 1 1 calc R . .
H19C H -0.0212 0.1134 -0.0002 0.247 Uiso 1 1 calc R . .
C21 C 0.60594(18) 0.03426(15) 0.14091(16) 0.0558(7) Uani 1 1 d . . .
C22 C 0.51419(16) 0.01017(12) 0.14847(12) 0.0431(5) Uani 1 1 d . . .
C23 C 0.48093(17) -0.04477(13) 0.11239(13) 0.0469(6) Uani 1 1 d . . .
H23 H 0.5134 -0.0617 0.0782 0.056 Uiso 1 1 calc R . .
C24 C 0.40184(16) -0.07912(12) 0.12129(12) 0.0443(5) Uani 1 1 d . . .
C25 C 0.27373(15) -0.10517(12) 0.17266(13) 0.0448(5) Uani 1 1 d . . .
H25A H 0.2586 -0.1046 0.2186 0.054 Uiso 1 1 calc R . .
H25B H 0.2877 -0.1540 0.1612 0.054 Uiso 1 1 calc R . .
C26 C 0.19804(16) -0.08122(13) 0.13043(13) 0.0492(6) Uani 1 1 d . . .
H26A H 0.1500 -0.1119 0.1389 0.059 Uiso 1 1 calc R . .
H26B H 0.2111 -0.0864 0.0843 0.059 Uiso 1 1 calc R . .
C27 C 0.17369(17) -0.00451(13) 0.14349(12) 0.0474(6) Uani 1 1 d . . .
H27A H 0.2105 0.0264 0.1188 0.057 Uiso 1 1 calc R . .
H27B H 0.1159 0.0031 0.1266 0.057 Uiso 1 1 calc R . .
C28 C 0.12364(15) -0.00637(12) 0.25301(12) 0.0422(5) Uani 1 1 d . . .
C29 C 0.12438(15) 0.01421(12) 0.32081(12) 0.0423(5) Uani 1 1 d . . .
H29 H 0.0819 -0.0054 0.3459 0.051 Uiso 1 1 calc R . .
C30 C 0.18003(14) 0.05928(12) 0.35325(12) 0.0383(5) Uani 1 1 d . . .
C31 C 0.17928(15) 0.06941(13) 0.42752(12) 0.0441(5) Uani 1 1 d . . .
C32 C 0.6490(2) 0.0002(2) 0.0847(2) 0.0962(14) Uani 1 1 d . . .
H32A H 0.6169 0.0095 0.0444 0.144 Uiso 1 1 calc R . .
H32B H 0.6524 -0.0505 0.0918 0.144 Uiso 1 1 calc R . .
H32C H 0.7053 0.0194 0.0817 0.144 Uiso 1 1 calc R . .
C33 C 0.6534(2) 0.0127(3) 0.2049(2) 0.0994(14) Uani 1 1 d . . .
H33A H 0.7115 0.0282 0.2037 0.149 Uiso 1 1 calc R . .
H33B H 0.6518 -0.0383 0.2096 0.149 Uiso 1 1 calc R . .
H33C H 0.6268 0.0345 0.2417 0.149 Uiso 1 1 calc R . .
C34 C 0.6090(3) 0.11325(18) 0.1351(3) 0.0996(15) Uani 1 1 d . . .
H34A H 0.5802 0.1278 0.0948 0.149 Uiso 1 1 calc R . .
H34B H 0.6673 0.1286 0.1350 0.149 Uiso 1 1 calc R . .
H34C H 0.5817 0.1344 0.1719 0.149 Uiso 1 1 calc R . .
C35 C 0.3872(2) -0.14278(14) 0.07647(15) 0.0591(7) Uani 1 1 d . . .
H35A H 0.3325 -0.1387 0.0542 0.089 Uiso 1 1 calc R . .
H35B H 0.3893 -0.1858 0.1023 0.089 Uiso 1 1 calc R . .
H35C H 0.4307 -0.1443 0.0444 0.089 Uiso 1 1 calc R . .
C36 C 0.05315(17) -0.05690(16) 0.23338(15) 0.0581(7) Uani 1 1 d . . .
H36A H 0.0421 -0.0541 0.1865 0.087 Uiso 1 1 calc R . .
H36B H 0.0027 -0.0442 0.2559 0.087 Uiso 1 1 calc R . .
H36C H 0.0696 -0.1048 0.2451 0.087 Uiso 1 1 calc R . .
C37 C 0.1710(2) 0.14826(15) 0.44239(15) 0.0587(7) Uani 1 1 d . . .
H37A H 0.1155 0.1646 0.4278 0.088 Uiso 1 1 calc R . .
H37B H 0.2136 0.1743 0.4197 0.088 Uiso 1 1 calc R . .
H37C H 0.1785 0.1559 0.4891 0.088 Uiso 1 1 calc R . .
C38 C 0.26412(18) 0.04272(18) 0.45668(14) 0.0592(7) Uani 1 1 d . . .
H38A H 0.2672 0.0521 0.5033 0.089 Uiso 1 1 calc R . .
H38B H 0.3098 0.0670 0.4359 0.089 Uiso 1 1 calc R . .
H38C H 0.2688 -0.0077 0.4492 0.089 Uiso 1 1 calc R . .
C39 C 0.10878(19) 0.02890(16) 0.46018(14) 0.0570(7) Uani 1 1 d . . .
H39A H 0.0546 0.0458 0.4433 0.086 Uiso 1 1 calc R . .
H39B H 0.1130 0.0364 0.5070 0.086 Uiso 1 1 calc R . .
H39C H 0.1140 -0.0212 0.4509 0.086 Uiso 1 1 calc R . .
C41 C 0.32168(16) -0.16139(13) 0.37828(15) 0.0506(6) Uani 1 1 d . . .
C42 C 0.36645(15) -0.09119(13) 0.36450(12) 0.0426(5) Uani 1 1 d . . .
C43 C 0.44086(16) -0.07415(15) 0.39610(14) 0.0537(6) Uani 1 1 d . . .
H43 H 0.4611 -0.1065 0.4278 0.064 Uiso 1 1 calc R . .
C44 C 0.49176(16) -0.01286(15) 0.38669(14) 0.0525(6) Uani 1 1 d . . .
C45 C 0.53078(17) 0.09800(15) 0.34131(14) 0.0554(7) Uani 1 1 d . . .
H45A H 0.5349 0.1114 0.2953 0.066 Uiso 1 1 calc R . .
H45B H 0.5869 0.0835 0.3576 0.066 Uiso 1 1 calc R . .
C46 C 0.5023(2) 0.16163(16) 0.38002(15) 0.0642(8) Uani 1 1 d . . .
H46A H 0.5408 0.2011 0.3729 0.077 Uiso 1 1 calc R . .
H46B H 0.5055 0.1500 0.4267 0.077 Uiso 1 1 calc R . .
C47 C 0.41258(19) 0.18487(16) 0.36117(13) 0.0557(7) Uani 1 1 d . . .
H47A H 0.3725 0.1553 0.3840 0.067 Uiso 1 1 calc R . .
H47B H 0.4045 0.2339 0.3750 0.067 Uiso 1 1 calc R . .
C48 C 0.41123(15) 0.23178(13) 0.25252(13) 0.0446(5) Uani 1 1 d . . .
C49 C 0.39297(15) 0.22778(13) 0.18283(12) 0.0435(5) Uani 1 1 d . . .
H49 H 0.4257 0.2568 0.1564 0.052 Uiso 1 1 calc R . .
C50 C 0.33423(15) 0.18708(12) 0.15115(12) 0.0408(5) Uani 1 1 d . . .
C51 C 0.32529(18) 0.18632(15) 0.07631(13) 0.0514(6) Uani 1 1 d . . .
C52 C 0.3483(2) -0.19568(19) 0.44271(17) 0.0768(10) Uani 1 1 d . . .
H52A H 0.3394 -0.1628 0.4782 0.115 Uiso 1 1 calc R . .
H52B H 0.4075 -0.2082 0.4421 0.115 Uiso 1 1 calc R . .
H52C H 0.3151 -0.2380 0.4490 0.115 Uiso 1 1 calc R . .
C53 C 0.3437(2) -0.21169(16) 0.32228(18) 0.0695(9) Uani 1 1 d . . .
H53A H 0.3109 -0.2547 0.3253 0.104 Uiso 1 1 calc R . .
H53B H 0.4032 -0.2231 0.3256 0.104 Uiso 1 1 calc R . .
H53C H 0.3308 -0.1889 0.2807 0.104 Uiso 1 1 calc R . .
C54 C 0.22642(19) -0.14971(17) 0.3750(2) 0.0789(11) Uani 1 1 d . . .
H54A H 0.2104 -0.1215 0.4121 0.118 Uiso 1 1 calc R . .
H54B H 0.1979 -0.1950 0.3760 0.118 Uiso 1 1 calc R . .
H54C H 0.2105 -0.1252 0.3348 0.118 Uiso 1 1 calc R . .
C55 C 0.5737(2) -0.0128(2) 0.42850(19) 0.0831(12) Uani 1 1 d . . .
H55A H 0.5787 0.0314 0.4523 0.125 Uiso 1 1 calc R . .
H55B H 0.6212 -0.0180 0.4005 0.125 Uiso 1 1 calc R . .
H55C H 0.5731 -0.0518 0.4592 0.125 Uiso 1 1 calc R . .
C56 C 0.4489(2) 0.30165(15) 0.27609(16) 0.0607(7) Uani 1 1 d . . .
H56A H 0.4123 0.3229 0.3075 0.091 Uiso 1 1 calc R . .
H56B H 0.4543 0.3333 0.2392 0.091 Uiso 1 1 calc R . .
H56C H 0.5040 0.2933 0.2966 0.091 Uiso 1 1 calc R . .
C57 C 0.3677(2) 0.2495(2) 0.04449(16) 0.0791(10) Uani 1 1 d . . .
H57A H 0.3449 0.2930 0.0615 0.119 Uiso 1 1 calc R . .
H57B H 0.3573 0.2477 -0.0025 0.119 Uiso 1 1 calc R . .
H57C H 0.4279 0.2478 0.0542 0.119 Uiso 1 1 calc R . .
C58 C 0.2336(2) 0.18457(19) 0.05275(15) 0.0704(9) Uani 1 1 d . . .
H58A H 0.2057 0.2274 0.0664 0.106 Uiso 1 1 calc R . .
H58B H 0.2061 0.1438 0.0713 0.106 Uiso 1 1 calc R . .
H58C H 0.2304 0.1813 0.0054 0.106 Uiso 1 1 calc R . .
C59 C 0.3679(3) 0.1179(2) 0.05417(16) 0.0935(14) Uani 1 1 d . . .
H59A H 0.3668 0.1160 0.0068 0.140 Uiso 1 1 calc R . .
H59B H 0.3380 0.0774 0.0709 0.140 Uiso 1 1 calc R . .
H59C H 0.4259 0.1170 0.0708 0.140 Uiso 1 1 calc R . .

loop_
_atom_site_aniso_label
_atom_site_aniso_U_11
_atom_site_aniso_U_22
_atom_site_aniso_U_33
_atom_site_aniso_U_23
_atom_site_aniso_U_13
_atom_site_aniso_U_12
La1 0.03590(7) 0.03085(7) 0.05745(9) -0.00097(5) -0.01475(6) 0.00207(5)
La2 0.03288(7) 0.02948(7) 0.03867(7) -0.00087(4) -0.01139(5) -0.00213(4)
O1 0.0585(12) 0.0551(11) 0.0617(12) -0.0102(9) -0.0004(9) 0.0141(9)
O2 0.0370(8) 0.0453(9) 0.0566(10) 0.0022(8) -0.0138(7) 0.0034(7)
O21 0.0450(9) 0.0367(8) 0.0537(10) -0.0076(7) -0.0008(8) -0.0058(7)
O22 0.0368(8) 0.0360(8) 0.0446(8) -0.0011(7) -0.0103(6) -0.0025(6)
O41 0.0399(8) 0.0402(9) 0.0517(10) 0.0089(7) -0.0146(7) -0.0050(7)
O42 0.0426(8) 0.0333(8) 0.0412(8) 0.0018(6) -0.0106(7) -0.0029(6)
N1 0.0694(16) 0.0435(13) 0.100(2) -0.0205(13) -0.0420(15) 0.0178(12)
N2 0.0416(11) 0.0384(11) 0.0935(18) 0.0113(11) -0.0083(11) -0.0020(9)
N21 0.0424(10) 0.0294(9) 0.0479(11) -0.0012(8) -0.0126(8) -0.0044(8)
N22 0.0446(11) 0.0331(9) 0.0451(10) -0.0023(8) -0.0144(8) -0.0023(8)
N41 0.0392(10) 0.0473(11) 0.0500(11) 0.0018(9) -0.0167(9) -0.0076(9)
N42 0.0471(11) 0.0382(10) 0.0445(11) -0.0058(8) -0.0125(9) -0.0060(8)
C1 0.071(2) 0.114(3) 0.067(2) -0.001(2) 0.0109(17) 0.039(2)
C2 0.0676(19) 0.081(2) 0.0512(15) -0.0029(15) -0.0066(14) 0.0395(17)
C3 0.105(3) 0.080(2) 0.0632(19) -0.0241(17) -0.0173(19) 0.055(2)
C4 0.092(3) 0.062(2) 0.091(2) -0.0288(18) -0.050(2) 0.0365(19)
C5 0.067(2) 0.0518(18) 0.167(4) -0.028(2) -0.061(2) 0.0059(16)
C6 0.0571(19) 0.0415(16) 0.181(5) -0.006(2) -0.034(2) -0.0055(14)
C7 0.0467(16) 0.0397(15) 0.159(4) 0.0097(19) -0.008(2) -0.0057(12)
C8 0.0436(13) 0.0435(13) 0.0586(15) 0.0119(11) 0.0092(11) 0.0102(10)
C9 0.0369(12) 0.0540(15) 0.0510(14) 0.0057(11) -0.0035(10) 0.0100(10)
C10 0.0338(11) 0.0514(13) 0.0378(11) 0.0000(10) -0.0030(9) 0.0055(9)
C11 0.0422(13) 0.0589(16) 0.0582(15) -0.0165(13) -0.0180(11) 0.0144(11)
C12 0.141(5) 0.231(8) 0.100(4) -0.025(4) 0.055(4) 0.035(5)
C13 0.063(2) 0.120(4) 0.110(3) 0.031(3) 0.017(2) 0.014(2)
C14 0.067(2) 0.142(4) 0.131(4) 0.008(3) -0.014(2) 0.041(3)
C15 0.158(4) 0.078(3) 0.130(4) -0.059(3) -0.090(3) 0.058(3)
C16 0.0666(18) 0.0483(15) 0.080(2) 0.0186(15) 0.0091(16) 0.0147(14)
C17 0.0470(15) 0.0679(19) 0.084(2) -0.0006(16) -0.0247(15) 0.0070(13)
C18 0.096(3) 0.074(2) 0.182(5) 0.042(3) -0.082(3) -0.039(2)
C19 0.076(3) 0.260(7) 0.154(5) -0.157(5) -0.043(3) 0.063(4)
C21 0.0495(15) 0.0434(14) 0.0751(19) -0.0104(13) 0.0109(13) -0.0069(11)
C22 0.0457(13) 0.0311(11) 0.0523(13) 0.0010(10) -0.0027(10) 0.0000(9)
C23 0.0486(14) 0.0388(12) 0.0532(14) -0.0060(10) -0.0011(11) 0.0021(10)
C24 0.0506(13) 0.0307(11) 0.0501(13) -0.0037(9) -0.0161(11) 0.0015(9)
C25 0.0480(13) 0.0298(11) 0.0553(14) -0.0022(10) -0.0141(11) -0.0075(9)
C26 0.0488(14) 0.0419(13) 0.0553(14) -0.0101(11) -0.0196(11) -0.0058(10)
C27 0.0522(14) 0.0407(12) 0.0477(13) -0.0030(10) -0.0200(11) -0.0012(10)
C28 0.0387(11) 0.0320(11) 0.0544(13) 0.0000(10) -0.0167(10) -0.0006(9)
C29 0.0360(11) 0.0391(12) 0.0511(13) 0.0009(10) -0.0085(10) -0.0015(9)
C30 0.0339(11) 0.0345(11) 0.0456(12) -0.0011(9) -0.0094(9) 0.0052(8)
C31 0.0413(12) 0.0446(13) 0.0457(12) -0.0029(10) -0.0077(10) 0.0030(10)
C32 0.066(2) 0.091(3) 0.135(4) -0.047(3) 0.035(2) -0.020(2)
C33 0.0518(19) 0.119(4) 0.125(4) -0.001(3) -0.021(2) -0.010(2)
C34 0.088(3) 0.0442(17) 0.170(4) -0.010(2) 0.050(3) -0.0169(17)
C35 0.0668(18) 0.0418(14) 0.0677(18) -0.0172(13) -0.0129(14) 0.0005(12)
C36 0.0481(14) 0.0565(16) 0.0683(18) -0.0043(13) -0.0174(13) -0.0160(12)
C37 0.0719(19) 0.0474(15) 0.0560(16) -0.0099(12) -0.0077(14) 0.0013(13)
C38 0.0504(15) 0.080(2) 0.0462(14) 0.0031(13) -0.0117(12) 0.0111(14)
C39 0.0584(16) 0.0593(17) 0.0534(15) -0.0033(13) 0.0029(13) -0.0017(13)
C41 0.0421(13) 0.0403(13) 0.0689(17) 0.0151(12) -0.0069(12) 0.0017(10)
C42 0.0372(11) 0.0406(12) 0.0494(13) 0.0069(10) -0.0055(10) 0.0028(9)
C43 0.0452(13) 0.0532(15) 0.0611(16) 0.0172(13) -0.0188(12) 0.0000(11)
C44 0.0401(13) 0.0586(16) 0.0572(15) 0.0065(12) -0.0201(11) -0.0037(11)
C45 0.0442(13) 0.0573(16) 0.0630(16) 0.0063(13) -0.0218(12) -0.0153(12)
C46 0.0727(19) 0.0584(17) 0.0590(17) -0.0016(13) -0.0320(15) -0.0214(14)
C47 0.0677(17) 0.0523(15) 0.0458(14) -0.0092(12) -0.0139(12) -0.0107(13)
C48 0.0408(12) 0.0375(12) 0.0547(14) -0.0060(10) -0.0073(10) -0.0050(9)
C49 0.0421(12) 0.0376(12) 0.0504(13) 0.0022(10) -0.0029(10) -0.0043(9)
C50 0.0436(12) 0.0344(11) 0.0437(12) 0.0034(9) -0.0063(10) 0.0052(9)
C51 0.0613(16) 0.0491(14) 0.0430(13) 0.0052(11) -0.0093(11) 0.0011(12)
C52 0.084(2) 0.067(2) 0.079(2) 0.0331(17) -0.0126(18) -0.0154(17)
C53 0.076(2) 0.0438(15) 0.088(2) 0.0051(15) -0.0127(17) -0.0018(14)
C54 0.0449(16) 0.0519(17) 0.140(3) 0.0304(19) 0.0070(18) -0.0008(13)
C55 0.0603(19) 0.092(3) 0.093(3) 0.032(2) -0.0457(18) -0.0177(18)
C56 0.0687(18) 0.0426(14) 0.0700(18) -0.0094(13) -0.0085(14) -0.0171(13)
C57 0.085(2) 0.098(3) 0.0541(17) 0.0217(17) -0.0024(16) -0.022(2)
C58 0.077(2) 0.080(2) 0.0523(16) 0.0159(15) -0.0268(15) -0.0162(17)
C59 0.145(4) 0.088(3) 0.0460(17) -0.0099(17) -0.006(2) 0.043(3)

loop_
_atom_type_symbol
_atom_type_description
_atom_type_scat_dispersion_real
_atom_type_scat_dispersion_imag
_atom_type_scat_source
C C 0.0033 0.0016 'International Tables Vol C Tables 4.2.6.8 and 6.1.1.4'
H H 0.0000 0.0000 'International Tables Vol C Tables 4.2.6.8 and 6.1.1.4'
N N 0.0061 0.0033 'International Tables Vol C Tables 4.2.6.8 and 6.1.1.4'
O O 0.0106 0.0060 'International Tables Vol C Tables 4.2.6.8 and 6.1.1.4'
La La -0.2871 2.4523 'International Tables Vol C Tables 4.2.6.8 and 6.1.1.4'

loop_
_geom_angle_atom_site_label_1
_geom_angle_atom_site_label_2
_geom_angle_atom_site_label_3
_geom_angle
_geom_angle_site_symmetry_1
_geom_angle_site_symmetry_3
_geom_angle_publ_flag
O2 La1 O1 82.70(7) . . ?
O2 La1 N1 127.94(7) . . ?
O1 La1 N1 69.96(9) . . ?
O2 La1 O42 98.66(6) . . ?
O1 La1 O42 173.93(6) . . ?
N1 La1 O42 113.14(8) . . ?
O2 La1 O22 139.50(5) . . ?
O1 La1 O22 99.84(6) . . ?
N1 La1 O22 89.60(7) . . ?
O42 La1 O22 75.25(5) . . ?
O2 La1 N2 72.15(7) . . ?
O1 La1 N2 98.19(7) . . ?
N1 La1 N2 69.21(9) . . ?
O42 La1 N2 87.85(6) . . ?
O22 La1 N2 145.29(6) . . ?
O2 La1 N22 77.09(6) . . ?
O1 La1 N22 106.80(7) . . ?
N1 La1 N22 152.27(7) . . ?
O42 La1 N22 67.93(6) . . ?
O22 La1 N22 63.38(5) . . ?
N2 La1 N22 137.14(7) . . ?
O2 La1 C30 124.81(6) . . ?
O1 La1 C30 78.14(7) . . ?
N1 La1 C30 92.47(8) . . ?
O42 La1 C30 96.33(5) . . ?
O22 La1 C30 24.37(5) . . ?
N2 La1 C30 161.28(7) . . ?
N22 La1 C30 60.45(6) . . ?
O2 La1 La2 115.19(4) . . ?
O1 La1 La2 134.92(5) . . ?
N1 La1 La2 115.50(5) . . ?
O42 La1 La2 39.25(3) . . ?
O22 La1 La2 39.28(4) . . ?
N2 La1 La2 126.24(5) . . ?
N22 La1 La2 46.54(4) . . ?
C30 La1 La2 57.41(4) . . ?
O21 La2 O41 115.40(6) . . ?
O21 La2 O22 158.58(5) . . ?
O41 La2 O22 81.34(6) . . ?
O21 La2 O42 93.65(6) . . ?
O41 La2 O42 146.77(5) . . ?
O22 La2 O42 75.29(5) . . ?
O21 La2 N41 77.62(7) . . ?
O41 La2 N41 69.16(6) . . ?
O22 La2 N41 97.71(6) . . ?
O42 La2 N41 136.73(6) . . ?
O21 La2 N21 68.20(6) . . ?
O41 La2 N21 78.36(6) . . ?
O22 La2 N21 131.06(5) . . ?
O42 La2 N21 99.58(5) . . ?
N41 La2 N21 115.31(6) . . ?
O21 La2 N42 87.53(6) . . ?
O41 La2 N42 127.55(6) . . ?
O22 La2 N42 71.27(6) . . ?
O42 La2 N42 65.98(5) . . ?
N41 La2 N42 71.31(6) . . ?
N21 La2 N42 151.43(6) . . ?
O21 La2 N22 130.30(6) . . ?
O41 La2 N22 82.05(6) . . ?
O22 La2 N22 62.27(5) . . ?
O42 La2 N22 66.31(5) . . ?
N41 La2 N22 147.53(6) . . ?
N21 La2 N22 71.08(6) . . ?
N42 La2 N22 119.42(6) . . ?
O21 La2 La1 132.60(4) . . ?
O41 La2 La1 110.12(4) . . ?
O22 La2 La1 39.62(3) . . ?
O42 La2 La1 38.95(4) . . ?
N41 La2 La1 132.78(5) . . ?
N21 La2 La1 110.30(4) . . ?
N42 La2 La1 74.73(4) . . ?
N22 La2 La1 44.69(4) . . ?
C2 O1 La1 142.1(2) . . ?
C10 O2 La1 130.34(16) . . ?
C22 O21 La2 145.07(15) . . ?
C30 O22 La2 125.21(14) . . ?
C30 O22 La1 101.14(12) . . ?
La2 O22 La1 101.11(6) . . ?
C42 O41 La2 143.41(15) . . ?
C50 O42 La1 134.74(14) . . ?
C50 O42 La2 116.68(13) . . ?
La1 O42 La2 101.80(6) . . ?
C4 N1 C5 119.4(3) . . ?
C4 N1 La1 135.1(3) . . ?
C5 N1 La1 105.2(2) . . ?
C8 N2 C7 119.5(2) . . ?
C8 N2 La1 123.66(17) . . ?
C7 N2 La1 116.32(19) . . ?
C24 N21 C25 117.6(2) . . ?
C24 N21 La2 131.70(15) . . ?
C25 N21 La2 110.56(15) . . ?
C28 N22 C27 120.0(2) . . ?
C28 N22 La1 93.82(14) . . ?
C27 N22 La1 114.65(14) . . ?
C28 N22 La2 122.85(14) . . ?
C27 N22 La2 110.11(15) . . ?
La1 N22 La2 88.76(5) . . ?
C44 N41 C45 118.7(2) . . ?
C44 N41 La2 130.54(16) . . ?
C45 N41 La2 110.18(15) . . ?
C48 N42 C47 120.3(2) . . ?
C48 N42 La2 126.70(16) . . ?
C47 N42 La2 112.53(16) . . ?
C13 C1 C12 109.9(4) . . ?
C13 C1 C2 110.1(3) . . ?
C12 C1 C2 113.7(4) . . ?
C13 C1 C14 108.4(4) . . ?
C12 C1 C14 107.7(4) . . ?
C2 C1 C14 106.8(3) . . ?
O1 C2 C3 122.5(3) . . ?
O1 C2 C1 114.7(3) . . ?
C3 C2 C1 122.6(3) . . ?
C2 C3 C4 126.9(3) . . ?
N1 C4 C3 123.2(3) . . ?
N1 C4 C15 123.0(4) . . ?
C3 C4 C15 113.8(4) . . ?
N1 C5 C6 112.5(3) . . ?
C7 C6 C5 113.8(3) . . ?
N2 C7 C6 113.9(3) . . ?
N2 C8 C9 124.0(2) . . ?
N2 C8 C16 122.7(3) . . ?
C9 C8 C16 113.3(2) . . ?
C10 C9 C8 128.4(2) . . ?
O2 C10 C9 124.1(2) . . ?
O2 C10 C11 114.3(2) . . ?
C9 C10 C11 121.6(2) . . ?
C19 C11 C18 108.6(4) . . ?
C19 C11 C17 109.0(3) . . ?
C18 C11 C17 108.1(3) . . ?
C19 C11 C10 107.6(3) . . ?
C18 C11 C10 108.6(2) . . ?
C17 C11 C10 114.8(2) . . ?
C34 C21 C32 110.5(3) . . ?
C34 C21 C22 109.7(3) . . ?
C32 C21 C22 114.1(3) . . ?
C34 C21 C33 108.3(3) . . ?
C32 C21 C33 108.3(3) . . ?
C22 C21 C33 105.7(3) . . ?
O21 C22 C23 123.9(2) . . ?
O21 C22 C21 114.8(2) . . ?
C23 C22 C21 121.2(2) . . ?
C22 C23 C24 126.7(2) . . ?
N21 C24 C23 124.0(2) . . ?
N21 C24 C35 122.7(2) . . ?
C23 C24 C35 113.3(2) . . ?
N21 C25 C26 112.9(2) . . ?
C25 C26 C27 112.50(19) . . ?
N22 C27 C26 115.1(2) . . ?
N22 C28 C29 122.4(2) . . ?
N22 C28 C36 123.7(2) . . ?
C29 C28 C36 113.9(2) . . ?
C30 C29 C28 127.8(2) . . ?
O22 C30 C29 122.4(2) . . ?
O22 C30 C31 115.85(19) . . ?
C29 C30 C31 121.7(2) . . ?
O22 C30 La1 54.49(10) . . ?
C29 C30 La1 83.91(14) . . ?
C31 C30 La1 133.38(15) . . ?
C37 C31 C39 109.3(2) . . ?
C37 C31 C30 108.9(2) . . ?
C39 C31 C30 113.8(2) . . ?
C37 C31 C38 108.9(2) . . ?
C39 C31 C38 108.1(2) . . ?
C30 C31 C38 107.8(2) . . ?
C52 C41 C54 110.1(3) . . ?
C52 C41 C42 114.4(2) . . ?
C54 C41 C42 109.3(2) . . ?
C52 C41 C53 108.6(3) . . ?
C54 C41 C53 108.0(3) . . ?
C42 C41 C53 106.1(2) . . ?
O41 C42 C43 123.5(2) . . ?
O41 C42 C41 115.4(2) . . ?
C43 C42 C41 121.0(2) . . ?
C42 C43 C44 127.7(2) . . ?
N41 C44 C43 124.3(2) . . ?
N41 C44 C55 122.2(3) . . ?
C43 C44 C55 113.5(2) . . ?
N41 C45 C46 112.2(2) . . ?
C45 C46 C47 112.9(2) . . ?
N42 C47 C46 111.3(2) . . ?
N42 C48 C49 121.0(2) . . ?
N42 C48 C56 124.2(2) . . ?
C49 C48 C56 114.8(2) . . ?
C50 C49 C48 127.6(2) . . ?
O42 C50 C49 123.1(2) . . ?
O42 C50 C51 115.6(2) . . ?
C49 C50 C51 121.3(2) . . ?
C58 C51 C57 108.4(2) . . ?
C58 C51 C50 111.7(2) . . ?
C57 C51 C50 113.1(2) . . ?
C58 C51 C59 108.4(3) . . ?
C57 C51 C59 109.0(3) . . ?
C50 C51 C59 106.1(2) . . ?

loop_
_geom_bond_atom_site_label_1
_geom_bond_atom_site_label_2
_geom_bond_distance
_geom_bond_site_symmetry_2
_geom_bond_publ_flag
La1 O2 2.3193(17) . ?
La1 O1 2.356(2) . ?
La1 N1 2.538(2) . ?
La1 O42 2.5509(17) . ?
La1 O22 2.5808(15) . ?
La1 N2 2.606(2) . ?
La1 N22 2.7940(19) . ?
La1 C30 3.111(2) . ?
La1 La2 3.9718(3) . ?
La2 O21 2.3416(18) . ?
La2 O41 2.3489(16) . ?
La2 O22 2.5625(16) . ?
La2 O42 2.5671(15) . ?
La2 N41 2.6678(19) . ?
La2 N21 2.6989(19) . ?
La2 N42 2.7162(19) . ?
La2 N22 2.8838(19) . ?
O1 C2 1.292(3) . ?
O2 C10 1.297(3) . ?
O21 C22 1.290(3) . ?
O22 C30 1.308(3) . ?
O41 C42 1.287(3) . ?
O42 C50 1.333(3) . ?
N1 C4 1.280(5) . ?
N1 C5 1.493(5) . ?
N2 C8 1.295(3) . ?
N2 C7 1.468(4) . ?
N21 C24 1.301(3) . ?
N21 C25 1.475(3) . ?
N22 C28 1.303(3) . ?
N22 C27 1.475(3) . ?
N41 C44 1.299(3) . ?
N41 C45 1.472(3) . ?
N42 C48 1.288(3) . ?
N42 C47 1.471(3) . ?
C1 C13 1.522(6) . ?
C1 C12 1.526(5) . ?
C1 C2 1.527(6) . ?
C1 C14 1.539(5) . ?
C2 C3 1.389(5) . ?
C3 C4 1.431(6) . ?
C4 C15 1.534(5) . ?
C5 C6 1.507(6) . ?
C6 C7 1.495(6) . ?
C8 C9 1.433(4) . ?
C8 C16 1.521(4) . ?
C9 C10 1.363(4) . ?
C10 C11 1.533(3) . ?
C11 C19 1.511(5) . ?
C11 C18 1.514(5) . ?
C11 C17 1.517(4) . ?
C21 C34 1.500(4) . ?
C21 C32 1.505(4) . ?
C21 C22 1.541(4) . ?
C21 C33 1.543(5) . ?
C22 C23 1.370(3) . ?
C23 C24 1.432(4) . ?
C24 C35 1.527(3) . ?
C25 C26 1.524(3) . ?
C26 C27 1.528(3) . ?
C28 C29 1.441(3) . ?
C28 C36 1.515(3) . ?
C29 C30 1.381(3) . ?
C30 C31 1.533(3) . ?
C31 C37 1.529(4) . ?
C31 C39 1.531(4) . ?
C31 C38 1.539(3) . ?
C41 C52 1.516(4) . ?
C41 C54 1.529(4) . ?
C41 C42 1.537(3) . ?
C41 C53 1.540(4) . ?
C42 C43 1.365(3) . ?
C43 C44 1.431(4) . ?
C44 C55 1.532(3) . ?
C45 C46 1.519(4) . ?
C46 C47 1.527(4) . ?
C48 C49 1.448(3) . ?
C48 C56 1.522(3) . ?
C49 C50 1.356(3) . ?
C50 C51 1.534(3) . ?
C51 C58 1.518(4) . ?
C51 C57 1.529(4) . ?
C51 C59 1.538(4) . ?

loop_
_geom_torsion_atom_site_label_1
_geom_torsion_atom_site_label_2
_geom_torsion_atom_site_label_3
_geom_torsion_atom_site_label_4
_geom_torsion
_geom_torsion_site_symmetry_1
_geom_torsion_site_symmetry_2
_geom_torsion_site_symmetry_3
_geom_torsion_site_symmetry_4
_geom_torsion_publ_flag
O2 La1 La2 O21 70.46(7) . . . . ?
O1 La1 La2 O21 176.16(9) . . . . ?
N1 La1 La2 O21 -97.30(10) . . . . ?
O42 La1 La2 O21 -1.31(7) . . . . ?
O22 La1 La2 O21 -150.76(8) . . . . ?
N2 La1 La2 O21 -15.23(9) . . . . ?
N22 La1 La2 O21 108.66(8) . . . . ?
C30 La1 La2 O21 -172.92(7) . . . . ?
O2 La1 La2 O41 -92.76(7) . . . . ?
O1 La1 La2 O41 12.95(8) . . . . ?
N1 La1 La2 O41 99.48(10) . . . . ?
O42 La1 La2 O41 -164.53(7) . . . . ?
O22 La1 La2 O41 46.03(7) . . . . ?
N2 La1 La2 O41 -178.44(8) . . . . ?
N22 La1 La2 O41 -54.56(7) . . . . ?
C30 La1 La2 O41 23.86(7) . . . . ?
O2 La1 La2 O22 -138.79(7) . . . . ?
O1 La1 La2 O22 -33.08(9) . . . . ?
N1 La1 La2 O22 53.45(10) . . . . ?
O42 La1 La2 O22 149.44(8) . . . . ?
N2 La1 La2 O22 135.53(9) . . . . ?
N22 La1 La2 O22 -100.58(8) . . . . ?
C30 La1 La2 O22 -22.17(7) . . . . ?
O2 La1 La2 O42 71.77(7) . . . . ?
O1 La1 La2 O42 177.48(9) . . . . ?
N1 La1 La2 O42 -95.99(10) . . . . ?
O22 La1 La2 O42 -149.44(8) . . . . ?
N2 La1 La2 O42 -13.91(9) . . . . ?
N22 La1 La2 O42 109.98(8) . . . . ?
C30 La1 La2 O42 -171.61(7) . . . . ?
O2 La1 La2 N41 -172.55(8) . . . . ?
O1 La1 La2 N41 -66.85(9) . . . . ?
N1 La1 La2 N41 19.69(11) . . . . ?
O42 La1 La2 N41 115.68(8) . . . . ?
O22 La1 La2 N41 -33.77(8) . . . . ?
N2 La1 La2 N41 101.76(10) . . . . ?
N22 La1 La2 N41 -134.35(9) . . . . ?
C30 La1 La2 N41 -55.93(8) . . . . ?
O2 La1 La2 N21 -8.13(7) . . . . ?
O1 La1 La2 N21 97.58(8) . . . . ?
N1 La1 La2 N21 -175.89(10) . . . . ?
O42 La1 La2 N21 -79.90(7) . . . . ?
O22 La1 La2 N21 130.66(7) . . . . ?
N2 La1 La2 N21 -93.81(9) . . . . ?
N22 La1 La2 N21 30.08(7) . . . . ?
C30 La1 La2 N21 108.49(7) . . . . ?
O2 La1 La2 N42 142.29(7) . . . . ?
O1 La1 La2 N42 -112.00(8) . . . . ?
N1 La1 La2 N42 -25.47(10) . . . . ?
O42 La1 La2 N42 70.52(7) . . . . ?
O22 La1 La2 N42 -78.92(7) . . . . ?
N2 La1 La2 N42 56.61(9) . . . . ?
N22 La1 La2 N42 -179.50(7) . . . . ?
C30 La1 La2 N42 -101.08(7) . . . . ?
O2 La1 La2 N22 -38.20(8) . . . . ?
O1 La1 La2 N22 67.50(9) . . . . ?
N1 La1 La2 N22 154.03(10) . . . . ?
O42 La1 La2 N22 -109.98(8) . . . . ?
O22 La1 La2 N22 100.58(8) . . . . ?
N2 La1 La2 N22 -123.89(9) . . . . ?
C30 La1 La2 N22 78.42(8) . . . . ?
O2 La1 O1 C2 -138.4(3) . . . . ?
N1 La1 O1 C2 -3.4(3) . . . . ?
O42 La1 O1 C2 118.3(6) . . . . ?
O22 La1 O1 C2 82.5(3) . . . . ?
N2 La1 O1 C2 -67.7(3) . . . . ?
N22 La1 O1 C2 147.5(3) . . . . ?
C30 La1 O1 C2 93.7(3) . . . . ?
La2 La1 O1 C2 103.0(3) . . . . ?
O1 La1 O2 C10 58.5(2) . . . . ?
N1 La1 O2 C10 1.1(3) . . . . ?
O42 La1 O2 C10 -127.5(2) . . . . ?
O22 La1 O2 C10 155.15(18) . . . . ?
N2 La1 O2 C10 -42.6(2) . . . . ?
N22 La1 O2 C10 167.7(2) . . . . ?
C30 La1 O2 C10 128.6(2) . . . . ?
La2 La1 O2 C10 -164.89(19) . . . . ?
O41 La2 O21 C22 60.9(3) . . . . ?
O22 La2 O21 C22 -160.2(2) . . . . ?
O42 La2 O21 C22 -102.5(3) . . . . ?
N41 La2 O21 C22 120.4(3) . . . . ?
N21 La2 O21 C22 -3.6(3) . . . . ?
N42 La2 O21 C22 -168.2(3) . . . . ?
N22 La2 O21 C22 -40.8(3) . . . . ?
La1 La2 O21 C22 -101.6(3) . . . . ?
O21 La2 O22 C30 -167.67(17) . . . . ?
O41 La2 O22 C30 -24.58(16) . . . . ?
O42 La2 O22 C30 131.60(16) . . . . ?
N41 La2 O22 C30 -92.01(16) . . . . ?
N21 La2 O22 C30 41.63(18) . . . . ?
N42 La2 O22 C30 -159.22(17) . . . . ?
N22 La2 O22 C30 60.95(16) . . . . ?
La1 La2 O22 C30 112.30(17) . . . . ?
O21 La2 O22 La1 80.03(16) . . . . ?
O41 La2 O22 La1 -136.88(6) . . . . ?
O42 La2 O22 La1 19.30(5) . . . . ?
N41 La2 O22 La1 155.69(6) . . . . ?
N21 La2 O22 La1 -70.67(8) . . . . ?
N42 La2 O22 La1 88.48(6) . . . . ?
N22 La2 O22 La1 -51.35(5) . . . . ?
O2 La1 O22 C30 -62.96(16) . . . . ?
O1 La1 O22 C30 27.30(14) . . . . ?
N1 La1 O22 C30 96.87(15) . . . . ?
O42 La1 O22 C30 -149.04(14) . . . . ?
N2 La1 O22 C30 147.58(15) . . . . ?
N22 La1 O22 C30 -76.66(14) . . . . ?
La2 La1 O22 C30 -129.61(15) . . . . ?
O2 La1 O22 La2 66.65(10) . . . . ?
O1 La1 O22 La2 156.90(6) . . . . ?
N1 La1 O22 La2 -133.52(9) . . . . ?
O42 La1 O22 La2 -19.43(5) . . . . ?
N2 La1 O22 La2 -82.81(13) . . . . ?
N22 La1 O22 La2 52.95(6) . . . . ?
C30 La1 O22 La2 129.61(15) . . . . ?
O21 La2 O41 C42 51.9(3) . . . . ?
O22 La2 O41 C42 -114.1(3) . . . . ?
O42 La2 O41 C42 -159.6(2) . . . . ?
N41 La2 O41 C42 -12.4(3) . . . . ?
N21 La2 O41 C42 110.7(3) . . . . ?
N42 La2 O41 C42 -55.9(3) . . . . ?
N22 La2 O41 C42 -177.1(3) . . . . ?
La1 La2 O41 C42 -141.7(3) . . . . ?
O2 La1 O42 C50 91.9(2) . . . . ?
O1 La1 O42 C50 -165.7(5) . . . . ?
N1 La1 O42 C50 -46.0(2) . . . . ?
O22 La1 O42 C50 -129.1(2) . . . . ?
N2 La1 O42 C50 20.3(2) . . . . ?
N22 La1 O42 C50 164.1(2) . . . . ?
C30 La1 O42 C50 -141.43(19) . . . . ?
La2 La1 O42 C50 -148.5(2) . . . . ?
O2 La1 O42 La2 -119.61(6) . . . . ?
O1 La1 O42 La2 -17.1(6) . . . . ?
N1 La1 O42 La2 102.53(8) . . . . ?
O22 La1 O42 La2 19.44(5) . . . . ?
N2 La1 O42 La2 168.81(7) . . . . ?
N22 La1 O42 La2 -47.41(5) . . . . ?
C30 La1 O42 La2 7.11(6) . . . . ?
O21 La2 O42 C50 -25.49(16) . . . . ?
O41 La2 O42 C50 -177.32(15) . . . . ?
O22 La2 O42 C50 135.90(16) . . . . ?
N41 La2 O42 C50 50.29(19) . . . . ?
N21 La2 O42 C50 -93.97(16) . . . . ?
N42 La2 O42 C50 60.17(15) . . . . ?
N22 La2 O42 C50 -158.31(17) . . . . ?
La1 La2 O42 C50 155.48(18) . . . . ?
O21 La2 O42 La1 179.03(5) . . . . ?
O41 La2 O42 La1 27.19(12) . . . . ?
O22 La2 O42 La1 -19.58(5) . . . . ?
N41 La2 O42 La1 -105.19(9) . . . . ?
N21 La2 O42 La1 110.54(6) . . . . ?
N42 La2 O42 La1 -95.31(7) . . . . ?
N22 La2 O42 La1 46.20(6) . . . . ?
O2 La1 N1 C4 64.7(3) . . . . ?
O1 La1 N1 C4 1.8(3) . . . . ?
O42 La1 N1 C4 -172.6(3) . . . . ?
O22 La1 N1 C4 -98.8(3) . . . . ?
N2 La1 N1 C4 109.3(3) . . . . ?
N22 La1 N1 C4 -86.3(3) . . . . ?
C30 La1 N1 C4 -74.6(3) . . . . ?
La2 La1 N1 C4 -129.4(3) . . . . ?
O2 La1 N1 C5 -109.70(19) . . . . ?
O1 La1 N1 C5 -172.6(2) . . . . ?
O42 La1 N1 C5 13.0(2) . . . . ?
O22 La1 N1 C5 86.8(2) . . . . ?
N2 La1 N1 C5 -65.1(2) . . . . ?
N22 La1 N1 C5 99.3(3) . . . . ?
C30 La1 N1 C5 111.0(2) . . . . ?
La2 La1 N1 C5 56.2(2) . . . . ?
O2 La1 N2 C8 34.0(2) . . . . ?
O1 La1 N2 C8 -45.5(2) . . . . ?
N1 La1 N2 C8 -110.4(3) . . . . ?
O42 La1 N2 C8 133.8(2) . . . . ?
O22 La1 N2 C8 -166.27(19) . . . . ?
N22 La1 N2 C8 80.2(3) . . . . ?
C30 La1 N2 C8 -122.7(3) . . . . ?
La2 La1 N2 C8 142.6(2) . . . . ?
O2 La1 N2 C7 -154.2(3) . . . . ?
O1 La1 N2 C7 126.2(2) . . . . ?
N1 La1 N2 C7 61.4(2) . . . . ?
O42 La1 N2 C7 -54.4(2) . . . . ?
O22 La1 N2 C7 5.5(3) . . . . ?
N22 La1 N2 C7 -108.0(2) . . . . ?
C30 La1 N2 C7 49.1(4) . . . . ?
La2 La1 N2 C7 -45.6(3) . . . . ?
O21 La2 N21 C24 -1.9(2) . . . . ?
O41 La2 N21 C24 -125.5(2) . . . . ?
O22 La2 N21 C24 167.03(19) . . . . ?
O42 La2 N21 C24 88.2(2) . . . . ?
N41 La2 N21 C24 -65.5(2) . . . . ?
N42 La2 N21 C24 31.8(3) . . . . ?
N22 La2 N21 C24 149.0(2) . . . . ?
La1 La2 N21 C24 127.1(2) . . . . ?
O21 La2 N21 C25 174.31(16) . . . . ?
O41 La2 N21 C25 50.66(14) . . . . ?
O22 La2 N21 C25 -16.79(17) . . . . ?
O42 La2 N21 C25 -95.58(14) . . . . ?
N41 La2 N21 C25 110.71(14) . . . . ?
N42 La2 N21 C25 -151.98(14) . . . . ?
N22 La2 N21 C25 -34.82(14) . . . . ?
La1 La2 N21 C25 -56.70(14) . . . . ?
O2 La1 N22 C28 -92.20(14) . . . . ?
O1 La1 N22 C28 -14.05(15) . . . . ?
N1 La1 N22 C28 64.7(2) . . . . ?
O42 La1 N22 C28 162.76(14) . . . . ?
O22 La1 N22 C28 78.73(13) . . . . ?
N2 La1 N22 C28 -137.01(14) . . . . ?
C30 La1 N22 C28 51.24(13) . . . . ?
La2 La1 N22 C28 122.84(15) . . . . ?
O2 La1 N22 C27 33.34(16) . . . . ?
O1 La1 N22 C27 111.49(17) . . . . ?
N1 La1 N22 C27 -169.8(2) . . . . ?
O42 La1 N22 C27 -71.71(16) . . . . ?
O22 La1 N22 C27 -155.74(18) . . . . ?
N2 La1 N22 C27 -11.5(2) . . . . ?
C30 La1 N22 C27 176.78(18) . . . . ?
La2 La1 N22 C27 -111.62(18) . . . . ?
O2 La1 N22 La2 144.96(7) . . . . ?
O1 La1 N22 La2 -136.89(6) . . . . ?
N1 La1 N22 La2 -58.14(19) . . . . ?
O42 La1 N22 La2 39.91(5) . . . . ?
O22 La1 N22 La2 -44.11(5) . . . . ?
N2 La1 N22 La2 100.15(9) . . . . ?
C30 La1 N22 La2 -71.60(6) . . . . ?
O21 La2 N22 C28 152.39(17) . . . . ?
O41 La2 N22 C28 35.69(18) . . . . ?
O22 La2 N22 C28 -48.66(17) . . . . ?
O42 La2 N22 C28 -133.93(19) . . . . ?
N41 La2 N22 C28 8.4(2) . . . . ?
N21 La2 N22 C28 116.05(19) . . . . ?
N42 La2 N22 C28 -93.19(18) . . . . ?
La1 La2 N22 C28 -93.74(18) . . . . ?
O21 La2 N22 C27 2.01(17) . . . . ?
O41 La2 N22 C27 -114.69(15) . . . . ?
O22 La2 N22 C27 160.95(16) . . . . ?
O42 La2 N22 C27 75.69(14) . . . . ?
N41 La2 N22 C27 -141.99(15) . . . . ?
N21 La2 N22 C27 -34.34(14) . . . . ?
N42 La2 N22 C27 116.43(14) . . . . ?
La1 La2 N22 C27 115.87(16) . . . . ?
O21 La2 N22 La1 -113.87(7) . . . . ?
O41 La2 N22 La1 129.43(6) . . . . ?
O22 La2 N22 La1 45.08(5) . . . . ?
O42 La2 N22 La1 -40.18(5) . . . . ?
N41 La2 N22 La1 102.14(11) . . . . ?
N21 La2 N22 La1 -150.21(7) . . . . ?
N42 La2 N22 La1 0.55(8) . . . . ?
O21 La2 N41 C44 -112.3(3) . . . . ?
O41 La2 N41 C44 11.3(2) . . . . ?
O22 La2 N41 C44 89.0(3) . . . . ?
O42 La2 N41 C44 165.7(2) . . . . ?
N21 La2 N41 C44 -53.9(3) . . . . ?
N42 La2 N41 C44 156.1(3) . . . . ?
N22 La2 N41 C44 40.4(3) . . . . ?
La1 La2 N41 C44 109.9(2) . . . . ?
O21 La2 N41 C45 58.28(18) . . . . ?
O41 La2 N41 C45 -178.1(2) . . . . ?
O22 La2 N41 C45 -100.49(18) . . . . ?
O42 La2 N41 C45 -23.8(2) . . . . ?
N21 La2 N41 C45 116.64(18) . . . . ?
N42 La2 N41 C45 -33.31(18) . . . . ?
N22 La2 N41 C45 -149.04(16) . . . . ?
La1 La2 N41 C45 -79.53(19) . . . . ?
O21 La2 N42 C48 55.2(2) . . . . ?
O41 La2 N42 C48 175.79(19) . . . . ?
O22 La2 N42 C48 -121.7(2) . . . . ?
O42 La2 N42 C48 -39.9(2) . . . . ?
N41 La2 N42 C48 133.0(2) . . . . ?
N21 La2 N42 C48 24.2(3) . . . . ?
N22 La2 N42 C48 -80.7(2) . . . . ?
La1 La2 N42 C48 -80.3(2) . . . . ?
O21 La2 N42 C47 -116.54(18) . . . . ?
O41 La2 N42 C47 4.0(2) . . . . ?
O22 La2 N42 C47 66.54(17) . . . . ?
O42 La2 N42 C47 148.36(19) . . . . ?
N41 La2 N42 C47 -38.78(17) . . . . ?
N21 La2 N42 C47 -147.59(17) . . . . ?
N22 La2 N42 C47 107.50(17) . . . . ?
La1 La2 N42 C47 107.90(18) . . . . ?
La1 O1 C2 C3 2.2(5) . . . . ?
La1 O1 C2 C1 178.7(2) . . . . ?
C13 C1 C2 O1 36.9(4) . . . . ?
C12 C1 C2 O1 160.7(4) . . . . ?
C14 C1 C2 O1 -80.6(4) . . . . ?
C13 C1 C2 C3 -146.7(3) . . . . ?
C12 C1 C2 C3 -22.9(5) . . . . ?
C14 C1 C2 C3 95.8(4) . . . . ?
O1 C2 C3 C4 2.4(5) . . . . ?
C1 C2 C3 C4 -173.7(3) . . . . ?
C5 N1 C4 C3 174.3(3) . . . . ?
La1 N1 C4 C3 0.5(5) . . . . ?
C5 N1 C4 C15 -6.6(5) . . . . ?
La1 N1 C4 C15 179.6(2) . . . . ?
C2 C3 C4 N1 -3.5(6) . . . . ?
C2 C3 C4 C15 177.3(3) . . . . ?
C4 N1 C5 C6 -86.5(4) . . . . ?
La1 N1 C5 C6 89.0(3) . . . . ?
N1 C5 C6 C7 -73.9(4) . . . . ?
C8 N2 C7 C6 104.7(4) . . . . ?
La1 N2 C7 C6 -67.4(3) . . . . ?
C5 C6 C7 N2 58.9(4) . . . . ?
C7 N2 C8 C9 170.3(3) . . . . ?
La1 N2 C8 C9 -18.2(4) . . . . ?
C7 N2 C8 C16 -7.2(5) . . . . ?
La1 N2 C8 C16 164.3(2) . . . . ?
N2 C8 C9 C10 -13.1(5) . . . . ?
C16 C8 C9 C10 164.6(3) . . . . ?
La1 O2 C10 C9 33.3(4) . . . . ?
La1 O2 C10 C11 -148.89(18) . . . . ?
C8 C9 C10 O2 8.7(4) . . . . ?
C8 C9 C10 C11 -168.9(3) . . . . ?
O2 C10 C11 C19 -65.0(4) . . . . ?
C9 C10 C11 C19 112.8(4) . . . . ?
O2 C10 C11 C18 52.4(3) . . . . ?
C9 C10 C11 C18 -129.8(3) . . . . ?
O2 C10 C11 C17 173.5(3) . . . . ?
C9 C10 C11 C17 -8.7(4) . . . . ?
La2 O21 C22 C23 8.4(4) . . . . ?
La2 O21 C22 C21 -169.1(2) . . . . ?
C34 C21 C22 O21 -49.2(4) . . . . ?
C32 C21 C22 O21 -173.7(3) . . . . ?
C33 C21 C22 O21 67.4(3) . . . . ?
C34 C21 C22 C23 133.3(3) . . . . ?
C32 C21 C22 C23 8.8(4) . . . . ?
C33 C21 C22 C23 -110.1(3) . . . . ?
O21 C22 C23 C24 -7.3(4) . . . . ?
C21 C22 C23 C24 170.0(3) . . . . ?
C25 N21 C24 C23 -173.8(2) . . . . ?
La2 N21 C24 C23 2.1(4) . . . . ?
C25 N21 C24 C35 3.4(3) . . . . ?
La2 N21 C24 C35 179.40(17) . . . . ?
C22 C23 C24 N21 2.6(4) . . . . ?
C22 C23 C24 C35 -174.9(3) . . . . ?
C24 N21 C25 C26 -92.3(3) . . . . ?
La2 N21 C25 C26 90.9(2) . . . . ?
N21 C25 C26 C27 -56.7(3) . . . . ?
C28 N22 C27 C26 -72.1(3) . . . . ?
La1 N22 C27 C26 177.50(17) . . . . ?
La2 N22 C27 C26 79.3(2) . . . . ?
C25 C26 C27 N22 -39.9(3) . . . . ?
C27 N22 C28 C29 -178.4(2) . . . . ?
La1 N22 C28 C29 -57.0(2) . . . . ?
La2 N22 C28 C29 34.0(3) . . . . ?
C27 N22 C28 C36 1.4(4) . . . . ?
La1 N22 C28 C36 122.8(2) . . . . ?
La2 N22 C28 C36 -146.17(19) . . . . ?
N22 C28 C29 C30 0.0(4) . . . . ?
C36 C28 C29 C30 -179.9(2) . . . . ?
La2 O22 C30 C29 -59.7(3) . . . . ?
La1 O22 C30 C29 52.6(2) . . . . ?
La2 O22 C30 C31 121.43(17) . . . . ?
La1 O22 C30 C31 -126.29(16) . . . . ?
La2 O22 C30 La1 -112.29(14) . . . . ?
C28 C29 C30 O22 8.5(4) . . . . ?
C28 C29 C30 C31 -172.6(2) . . . . ?
C28 C29 C30 La1 49.1(2) . . . . ?
O2 La1 C30 O22 135.21(13) . . . . ?
O1 La1 C30 O22 -152.50(14) . . . . ?
N1 La1 C30 O22 -83.57(14) . . . . ?
O42 La1 C30 O22 30.04(13) . . . . ?
N2 La1 C30 O22 -72.1(3) . . . . ?
N22 La1 C30 O22 90.20(14) . . . . ?
La2 La1 C30 O22 35.37(11) . . . . ?
O2 La1 C30 C29 -2.37(17) . . . . ?
O1 La1 C30 C29 69.92(15) . . . . ?
N1 La1 C30 C29 138.85(15) . . . . ?
O42 La1 C30 C29 -107.54(14) . . . . ?
O22 La1 C30 C29 -137.6(2) . . . . ?
N2 La1 C30 C29 150.3(2) . . . . ?
N22 La1 C30 C29 -47.37(14) . . . . ?
La2 La1 C30 C29 -102.21(15) . . . . ?
O2 La1 C30 C31 -131.2(2) . . . . ?
O1 La1 C30 C31 -58.9(2) . . . . ?
N1 La1 C30 C31 10.0(2) . . . . ?
O42 La1 C30 C31 123.6(2) . . . . ?
O22 La1 C30 C31 93.6(2) . . . . ?
N2 La1 C30 C31 21.5(3) . . . . ?
N22 La1 C30 C31 -176.2(2) . . . . ?
La2 La1 C30 C31 129.0(2) . . . . ?
O22 C30 C31 C37 53.2(3) . . . . ?
C29 C30 C31 C37 -125.7(2) . . . . ?
La1 C30 C31 C37 -11.3(3) . . . . ?
O22 C30 C31 C39 175.4(2) . . . . ?
C29 C30 C31 C39 -3.5(3) . . . . ?
La1 C30 C31 C39 110.9(2) . . . . ?
O22 C30 C31 C38 -64.7(3) . . . . ?
C29 C30 C31 C38 116.4(3) . . . . ?
La1 C30 C31 C38 -129.3(2) . . . . ?
La2 O41 C42 C43 10.1(5) . . . . ?
La2 O41 C42 C41 -166.89(19) . . . . ?
C52 C41 C42 O41 -162.9(3) . . . . ?
C54 C41 C42 O41 -38.9(4) . . . . ?
C53 C41 C42 O41 77.3(3) . . . . ?
C52 C41 C42 C43 20.0(4) . . . . ?
C54 C41 C42 C43 144.1(3) . . . . ?
C53 C41 C42 C43 -99.7(3) . . . . ?
O41 C42 C43 C44 0.2(5) . . . . ?
C41 C42 C43 C44 177.0(3) . . . . ?
C45 N41 C44 C43 180.0(3) . . . . ?
La2 N41 C44 C43 -10.1(5) . . . . ?
C45 N41 C44 C55 -1.4(5) . . . . ?
La2 N41 C44 C55 168.5(2) . . . . ?
C42 C43 C44 N41 1.6(5) . . . . ?
C42 C43 C44 C55 -177.2(3) . . . . ?
C44 N41 C45 C46 -99.8(3) . . . . ?
La2 N41 C45 C46 88.4(2) . . . . ?
N41 C45 C46 C47 -54.9(3) . . . . ?
C48 N42 C47 C46 -89.4(3) . . . . ?
La2 N42 C47 C46 83.0(2) . . . . ?
C45 C46 C47 N42 -39.0(3) . . . . ?
C47 N42 C48 C49 -178.4(2) . . . . ?
La2 N42 C48 C49 10.4(3) . . . . ?
C47 N42 C48 C56 1.2(4) . . . . ?
La2 N42 C48 C56 -170.0(2) . . . . ?
N42 C48 C49 C50 26.2(4) . . . . ?
C56 C48 C49 C50 -153.5(3) . . . . ?
La1 O42 C50 C49 85.3(3) . . . . ?
La2 O42 C50 C49 -59.8(3) . . . . ?
La1 O42 C50 C51 -96.5(2) . . . . ?
La2 O42 C50 C51 118.40(18) . . . . ?
C48 C49 C50 O42 0.9(4) . . . . ?
C48 C49 C50 C51 -177.1(2) . . . . ?
O42 C50 C51 C58 41.9(3) . . . . ?
C49 C50 C51 C58 -139.9(3) . . . . ?
O42 C50 C51 C57 164.4(2) . . . . ?
C49 C50 C51 C57 -17.4(4) . . . . ?
O42 C50 C51 C59 -76.1(3) . . . . ?
C49 C50 C51 C59 102.1(3) . . . . ?
